data_7221644
loop_
_publ_author_name
'Li, Jian-Ping'
'Ma, Yu-Qin'
'Geng, Li-Hua'
'Li, Yun-Hui'
'Yi, Fei-Yan'

_publ_section_title
;
 A highly stable porous multifunctional Co(ii) metal--organic framework
 showing excellent gas storage applications and interesting magnetic
 properties
;
_journal_issue 34
_journal_name_full CrystEngComm
_journal_page_first 6471
_journal_paper_doi 10.1039/C5CE01123J
_journal_volume 17
_journal_year 2015
_chemical_formula_sum 'C91 H199 Co3 N13 O71'
_chemical_formula_weight 2788.42
_chemical_name_systematic
; 
 ? 
;
_space_group_IT_number 15
_symmetry_cell_setting monoclinic
_symmetry_space_group_name_Hall '-C 2yc'
_symmetry_space_group_name_H-M 'C 1 2/c 1'
_atom_sites_solution_hydrogens geom
_atom_sites_solution_primary direct
_atom_sites_solution_secondary difmap
_audit_creation_method SHELXL-97
_audit_update_record
;
2015-07-07 deposited with the CCDC.
2015-07-20 downloaded from the CCDC.
;
_cell_angle_alpha 90.00
_cell_angle_beta 108.829(3)
_cell_angle_gamma 90.00
_cell_formula_units_Z 4
_cell_length_a 30.190(5)
_cell_length_b 19.637(3)
_cell_length_c 16.038(3)
_cell_measurement_reflns_used 2388
_cell_measurement_temperature 273(2)
_cell_measurement_theta_max 26.14
_cell_measurement_theta_min 1.26
_cell_volume 8999(3)
_computing_cell_refinement 'Bruker SMART'
_computing_data_collection 'Bruker SMART'
_computing_data_reduction 'Bruker SAINT'
_computing_molecular_graphics 'Bruker SHELXTL'
_computing_publication_material 'Bruker SHELXTL'
_computing_structure_refinement 'SHELXL-97 (Sheldrick, 1997)'
_computing_structure_solution 'SHELXS-97 (Sheldrick, 1990)'
_diffrn_ambient_temperature 273(2)
_diffrn_measured_fraction_theta_full 0.987
_diffrn_measured_fraction_theta_max 0.987
_diffrn_measurement_device_type 'CCD area detector'
_diffrn_measurement_method 'phi and omega scans'
_diffrn_radiation_monochromator graphite
_diffrn_radiation_source 'fine-focus sealed tube'
_diffrn_radiation_type MoK\a
_diffrn_radiation_wavelength 0.71073
_diffrn_reflns_av_R_equivalents 0.0921
_diffrn_reflns_av_sigmaI/netI 0.1108
_diffrn_reflns_limit_h_max 37
_diffrn_reflns_limit_h_min -37
_diffrn_reflns_limit_k_max 24
_diffrn_reflns_limit_k_min -21
_diffrn_reflns_limit_l_max 16
_diffrn_reflns_limit_l_min -19
_diffrn_reflns_number 24499
_diffrn_reflns_theta_full 26.14
_diffrn_reflns_theta_max 26.14
_diffrn_reflns_theta_min 1.26
_exptl_absorpt_coefficient_mu 0.701
_exptl_absorpt_correction_T_max 0.7453
_exptl_absorpt_correction_T_min 0.6677
_exptl_absorpt_correction_type multi-scan
_exptl_absorpt_process_details 'SADABS-2008/1 - Bruker AXS area detector scaling and absorption correction'
_exptl_crystal_colour red
_exptl_crystal_density_diffrn 2.058
_exptl_crystal_density_method 'not measured'
_exptl_crystal_description block
_exptl_crystal_F_000 5940
_exptl_crystal_size_max 0.25
_exptl_crystal_size_mid 0.21
_exptl_crystal_size_min 0.15
_platon_squeeze_details
;
Combining the results of thermogravimetric analysis and the contribution of the electon density from the result of SQUEEZE, there are 9 DMF and 43 H2O molecules in the crystallographic strucure of compound 1.
;
_refine_diff_density_max 2.106
_refine_diff_density_min -0.632
_refine_diff_density_rms 0.132
_refine_ls_extinction_method none
_refine_ls_goodness_of_fit_ref 0.960
_refine_ls_hydrogen_treatment constr
_refine_ls_matrix_type full
_refine_ls_number_parameters 408
_refine_ls_number_reflns 8868
_refine_ls_number_restraints 0
_refine_ls_restrained_S_all 0.960
_refine_ls_R_factor_all 0.1405
_refine_ls_R_factor_gt 0.0896
_refine_ls_shift/su_max 0.001
_refine_ls_shift/su_mean 0.000
_refine_ls_structure_factor_coef Fsqd
_refine_ls_weighting_details 'calc w=1/[\s^2^(Fo^2^)+(0.1669P)^2^+0.0000P] where P=(Fo^2^+2Fc^2^)/3'
_refine_ls_weighting_scheme calc
_refine_ls_wR_factor_gt 0.2452
_refine_ls_wR_factor_ref 0.2841
_reflns_number_gt 4378
_reflns_number_total 8868
_reflns_threshold_expression >2sigma(I)
_cod_data_source_file c5ce01123j2.cif
_cod_data_source_block 1
_cod_depositor_comments 'Adding full bibliography for 7221644.cif.'
_cod_original_sg_symbol_H-M C2/c
_cod_database_code 7221644

loop_
_symmetry_equiv_pos_as_xyz
'x, y, z'
'-x, y, -z+1/2'
'x+1/2, y+1/2, z'
'-x+1/2, y+1/2, -z+1/2'
'-x, -y, -z'
'x, -y, z-1/2'
'-x+1/2, -y+1/2, -z'
'x+1/2, -y+1/2, z-1/2'

loop_
_atom_site_label
_atom_site_type_symbol
_atom_site_fract_x
_atom_site_fract_y
_atom_site_fract_z
_atom_site_U_iso_or_equiv
_atom_site_adp_type
_atom_site_occupancy
_atom_site_symmetry_multiplicity
_atom_site_calc_flag
_atom_site_refinement_flags
Co2 Co 0.73651(3) 0.59176(4) 0.46045(6) 0.0481(3) Uani 1 1 d .
Co1 Co 0.7500 0.7500 0.5000 0.0240(3) Uani 1 2 d S
N1 N 0.7433(2) 0.4927(3) 0.4275(4) 0.0674(17) Uani 1 1 d .
N2 N 0.7475(2) 0.3817(3) 0.4344(4) 0.0611(16) Uani 1 1 d .
C1 C 0.4537(2) 0.8022(3) 0.5992(4) 0.0489(15) Uani 1 1 d .
C2 C 0.4789(2) 0.8516(3) 0.6730(4) 0.0543(16) Uani 1 1 d .
H2A H 0.4577 0.8845 0.6834 0.065 Uiso 1 1 d R
H2B H 0.5029 0.8754 0.6572 0.065 Uiso 1 1 d R
C3 C 0.4860(2) 0.7482(3) 0.5857(5) 0.0572(17) Uani 1 1 d .
H3A H 0.4691 0.7160 0.5420 0.069 Uiso 1 1 d R
H3B H 0.5007 0.7246 0.6401 0.069 Uiso 1 1 d R
C4 C 0.4327(2) 0.8438(3) 0.5153(4) 0.0494(15) Uani 1 1 d .
H4A H 0.4572 0.8673 0.5010 0.059 Uiso 1 1 d R
H4B H 0.4109 0.8770 0.5228 0.059 Uiso 1 1 d R
C5 C 0.4138(2) 0.7667(4) 0.6255(5) 0.0626(19) Uani 1 1 d .
H5A H 0.4257 0.7458 0.6825 0.075 Uiso 1 1 d R
H5B H 0.3996 0.7323 0.5827 0.075 Uiso 1 1 d R
C6 C 0.5537(2) 0.7441(3) 0.5386(5) 0.0628(19) Uani 1 1 d .
C7 C 0.5811(3) 0.7819(4) 0.4989(7) 0.085(3) Uani 1 1 d .
H7A H 0.5760 0.8283 0.4894 0.102 Uiso 1 1 d R
C8 C 0.6172(3) 0.7515(4) 0.4800(6) 0.073(2) Uani 1 1 d .
H8A H 0.6365 0.7771 0.4572 0.088 Uiso 1 1 d R
C9 C 0.6254(2) 0.6814(3) 0.4946(5) 0.0537(17) Uani 1 1 d .
C10 C 0.5970(2) 0.6454(4) 0.5292(6) 0.070(2) Uani 1 1 d .
H10A H 0.6020 0.5988 0.5384 0.083 Uiso 1 1 d R
C11 C 0.5608(3) 0.6772(3) 0.5531(6) 0.073(2) Uani 1 1 d .
H11A H 0.5421 0.6518 0.5776 0.088 Uiso 1 1 d R
C12 C 0.6652(3) 0.6515(4) 0.4760(5) 0.0638(19) Uani 1 1 d .
C13 C 0.3824(2) 0.8240(3) 0.3685(5) 0.0542(17) Uani 1 1 d .
C14 C 0.3608(3) 0.7714(3) 0.3069(5) 0.0594(18) Uani 1 1 d .
H14A H 0.3650 0.7253 0.3207 0.071 Uiso 1 1 d R
C15 C 0.3324(3) 0.7949(4) 0.2255(5) 0.0651(19) Uani 1 1 d .
H15A H 0.3182 0.7625 0.1830 0.078 Uiso 1 1 d R
C16 C 0.3239(2) 0.8616(3) 0.2054(4) 0.0528(16) Uani 1 1 d .
C17 C 0.3446(3) 0.9111(4) 0.2697(5) 0.072(2) Uani 1 1 d .
H17A H 0.3391 0.9571 0.2571 0.086 Uiso 1 1 d R
C18 C 0.3765(3) 0.8913(4) 0.3510(5) 0.069(2) Uani 1 1 d .
H18A H 0.3921 0.9237 0.3923 0.083 Uiso 1 1 d R
C19 C 0.2907(2) 0.8873(4) 0.1170(4) 0.0573(18) Uani 1 1 d .
C20 C 0.3540(2) 0.8129(4) 0.6778(4) 0.0565(17) Uani 1 1 d .
C21 C 0.3285(2) 0.8708(4) 0.6799(5) 0.0589(18) Uani 1 1 d .
H21A H 0.3298 0.9090 0.6466 0.071 Uiso 1 1 d R
C22 C 0.3007(2) 0.8713(4) 0.7339(5) 0.0628(19) Uani 1 1 d .
H22A H 0.2836 0.9101 0.7368 0.075 Uiso 1 1 d R
C23 C 0.2988(2) 0.8154(3) 0.7840(4) 0.0419(14) Uani 1 1 d .
C24 C 0.3232(2) 0.7585(3) 0.7789(5) 0.0528(16) Uani 1 1 d .
H24A H 0.3211 0.7202 0.8116 0.063 Uiso 1 1 d R
C25 C 0.3496(3) 0.7548(4) 0.7220(5) 0.0626(18) Uani 1 1 d .
H25A H 0.3654 0.7151 0.7169 0.075 Uiso 1 1 d R
C26 C 0.2730(2) 0.8196(3) 0.8515(5) 0.0490(16) Uani 1 1 d .
C27 C 0.7497(4) 0.4661(4) 0.3509(7) 0.119(5) Uani 1 1 d .
H27A H 0.7514 0.4923 0.3037 0.143 Uiso 1 1 d R
C28 C 0.7503(4) 0.4002(4) 0.3526(6) 0.109(4) Uani 1 1 d .
H28A H 0.7554 0.3715 0.3105 0.131 Uiso 1 1 d R
C29 C 0.7428(2) 0.4378(3) 0.4760(4) 0.0479(17) Uani 1 1 d .
H29A H 0.7385 0.4396 0.5309 0.058 Uiso 1 1 d R
C30 C 0.7491(2) 0.3157(3) 0.4678(5) 0.0569(18) Uani 1 1 d .
C31 C 0.7778(3) 0.2667(3) 0.4491(5) 0.064(2) Uani 1 1 d .
H31A H 0.7958 0.2773 0.4135 0.077 Uiso 1 1 calc R
C32 C 0.7207(3) 0.2975(3) 0.5163(5) 0.065(2) Uani 1 1 d .
H32A H 0.7000 0.3294 0.5257 0.078 Uiso 1 1 calc R
O1 O 0.5000 0.8116(4) 0.7500 0.0680(19) Uani 1 2 d S
O2 O 0.52074(17) 0.7821(2) 0.5584(4) 0.0782(17) Uani 1 1 d .
O3 O 0.67298(19) 0.5870(2) 0.4855(5) 0.088(2) Uani 1 1 d .
O4 O 0.69202(14) 0.6860(2) 0.4470(3) 0.0594(12) Uani 1 1 d .
O5 O 0.41051(17) 0.7979(2) 0.4479(3) 0.0639(13) Uani 1 1 d .
O6 O 0.2743(2) 0.9420(3) 0.1078(4) 0.0911(18) Uani 1 1 d .
O7 O 0.28218(17) 0.8448(2) 0.0535(3) 0.0626(13) Uani 1 1 d .
O8 O 0.38082(16) 0.8199(2) 0.6240(3) 0.0682(14) Uani 1 1 d .
O9 O 0.27061(14) 0.7669(2) 0.8933(3) 0.0479(10) Uani 1 1 d .
O10 O 0.25593(18) 0.8767(2) 0.8597(3) 0.0659(14) Uani 1 1 d .

loop_
_atom_site_aniso_label
_atom_site_aniso_U_11
_atom_site_aniso_U_22
_atom_site_aniso_U_33
_atom_site_aniso_U_23
_atom_site_aniso_U_13
_atom_site_aniso_U_12
Co2 0.0602(6) 0.0396(5) 0.0568(6) -0.0018(4) 0.0362(5) -0.0020(4)
Co1 0.0275(5) 0.0236(5) 0.0270(5) 0.0002(4) 0.0173(4) 0.0008(4)
N1 0.100(5) 0.052(3) 0.066(4) -0.011(3) 0.048(4) -0.003(3)
N2 0.091(4) 0.042(3) 0.065(4) 0.000(3) 0.046(4) 0.002(3)
C1 0.038(3) 0.072(4) 0.041(4) 0.003(3) 0.018(3) 0.000(3)
C2 0.053(4) 0.061(4) 0.044(4) 0.004(3) 0.010(3) 0.003(3)
C3 0.050(4) 0.069(4) 0.064(5) 0.001(4) 0.034(3) 0.005(3)
C4 0.042(3) 0.076(4) 0.033(3) -0.007(3) 0.017(3) 0.003(3)
C5 0.062(4) 0.079(5) 0.059(5) 0.000(4) 0.036(4) 0.012(4)
C6 0.057(4) 0.055(4) 0.085(6) 0.007(4) 0.036(4) 0.010(3)
C7 0.070(5) 0.076(5) 0.134(9) 0.031(5) 0.068(6) 0.017(4)
C8 0.055(4) 0.069(5) 0.109(7) 0.009(4) 0.047(5) -0.002(4)
C9 0.049(4) 0.053(4) 0.070(5) -0.003(3) 0.035(4) -0.001(3)
C10 0.066(5) 0.055(4) 0.103(7) 0.004(4) 0.048(5) 0.006(3)
C11 0.062(4) 0.057(4) 0.124(7) 0.011(4) 0.063(5) 0.001(3)
C12 0.061(4) 0.068(5) 0.075(5) -0.005(4) 0.040(4) -0.010(4)
C13 0.054(4) 0.062(4) 0.049(4) -0.005(3) 0.020(3) -0.005(3)
C14 0.075(5) 0.051(4) 0.047(4) -0.008(3) 0.012(4) -0.008(3)
C15 0.070(5) 0.077(5) 0.044(4) -0.012(4) 0.012(4) -0.016(4)
C16 0.064(4) 0.055(4) 0.040(4) -0.006(3) 0.018(3) -0.007(3)
C17 0.083(6) 0.068(5) 0.056(5) -0.005(4) 0.013(4) 0.003(4)
C18 0.083(5) 0.066(5) 0.052(5) 0.006(4) 0.014(4) -0.004(4)
C19 0.062(4) 0.072(5) 0.038(4) -0.017(4) 0.016(3) -0.011(4)
C20 0.044(4) 0.089(5) 0.041(4) 0.007(4) 0.019(3) 0.011(3)
C21 0.068(4) 0.068(4) 0.053(4) 0.013(3) 0.037(4) 0.026(4)
C22 0.056(4) 0.084(5) 0.064(5) 0.009(4) 0.040(4) 0.015(4)
C23 0.043(3) 0.045(3) 0.044(4) 0.000(3) 0.024(3) 0.002(3)
C24 0.064(4) 0.049(4) 0.055(4) 0.004(3) 0.032(3) 0.000(3)
C25 0.070(4) 0.068(4) 0.060(5) 0.003(4) 0.035(4) 0.013(4)
C26 0.045(3) 0.050(4) 0.060(4) -0.008(3) 0.028(3) -0.004(3)
C27 0.242(13) 0.037(4) 0.141(10) -0.009(5) 0.148(10) 0.000(6)
C28 0.233(13) 0.041(4) 0.097(8) -0.014(4) 0.113(9) -0.014(5)
C29 0.068(4) 0.027(3) 0.069(5) -0.008(3) 0.051(4) -0.004(3)
C30 0.078(5) 0.041(4) 0.067(5) -0.008(3) 0.045(4) -0.008(3)
C31 0.092(5) 0.033(3) 0.090(6) -0.001(3) 0.061(5) 0.001(3)
C32 0.077(5) 0.047(4) 0.091(6) -0.006(4) 0.053(5) 0.013(3)
O1 0.080(5) 0.069(4) 0.044(4) 0.000 0.005(4) 0.000
O2 0.065(3) 0.063(3) 0.129(5) 0.002(3) 0.063(4) 0.003(2)
O3 0.079(4) 0.056(3) 0.156(6) -0.009(3) 0.073(4) 0.003(3)
O4 0.044(2) 0.085(3) 0.057(3) -0.009(3) 0.027(2) -0.014(2)
O5 0.084(3) 0.060(3) 0.040(3) -0.001(2) 0.009(3) 0.010(2)
O6 0.131(5) 0.071(4) 0.058(4) -0.003(3) 0.012(4) 0.020(4)
O7 0.068(3) 0.075(3) 0.049(3) -0.009(2) 0.025(2) -0.023(3)
O8 0.063(3) 0.097(4) 0.065(3) 0.023(3) 0.049(3) 0.026(3)
O9 0.056(3) 0.046(2) 0.051(3) 0.0054(19) 0.030(2) 0.0041(19)
O10 0.103(4) 0.046(3) 0.071(3) 0.010(2) 0.059(3) 0.023(2)

loop_
_atom_type_symbol
_atom_type_description
_atom_type_scat_dispersion_real
_atom_type_scat_dispersion_imag
_atom_type_scat_source
C C 0.0033 0.0016 'International Tables Vol C Tables 4.2.6.8 and 6.1.1.4'
H H 0.0000 0.0000 'International Tables Vol C Tables 4.2.6.8 and 6.1.1.4'
N N 0.0061 0.0033 'International Tables Vol C Tables 4.2.6.8 and 6.1.1.4'
O O 0.0106 0.0060 'International Tables Vol C Tables 4.2.6.8 and 6.1.1.4'
Co Co 0.3494 0.9721 'International Tables Vol C Tables 4.2.6.8 and 6.1.1.4'

loop_
_geom_angle_atom_site_label_1
_geom_angle_atom_site_label_2
_geom_angle_atom_site_label_3
_geom_angle
_geom_angle_site_symmetry_1
_geom_angle_site_symmetry_3
O10 Co2 N1 90.3(2) 8_565 .
O10 Co2 O3 134.6(3) 8_565 .
N1 Co2 O3 100.5(2) . .
O10 Co2 O7 95.45(19) 8_565 8_566
N1 Co2 O7 130.9(2) . 8_566
O3 Co2 O7 109.0(2) . 8_566
O10 Co2 O4 89.39(18) 8_565 .
N1 Co2 O4 149.6(2) . .
O3 Co2 O4 59.91(17) . .
O7 Co2 O4 79.27(17) 8_566 .
O10 Co2 O6 136.6(2) 8_565 8_566
N1 Co2 O6 86.3(2) . 8_566
O3 Co2 O6 88.4(3) . 8_566
O7 Co2 O6 57.19(19) 8_566 8_566
O4 Co2 O6 113.96(19) . 8_566
O9 Co1 O9 180 2_656 8_565
O9 Co1 O4 90.21(16) 2_656 7_666
O9 Co1 O4 89.79(16) 8_565 7_666
O9 Co1 O4 89.79(16) 2_656 .
O9 Co1 O4 90.21(16) 8_565 .
O4 Co1 O4 180 7_666 .
O9 Co1 O7 88.45(16) 2_656 2_655
O9 Co1 O7 91.55(16) 8_565 2_655
O4 Co1 O7 81.59(19) 7_666 2_655
O4 Co1 O7 98.41(19) . 2_655
O9 Co1 O7 91.55(16) 2_656 8_566
O9 Co1 O7 88.45(16) 8_565 8_566
O4 Co1 O7 98.41(19) 7_666 8_566
O4 Co1 O7 81.59(19) . 8_566
O7 Co1 O7 180 2_655 8_566
C29 N1 C27 103.9(5) . .
C29 N1 Co2 126.8(4) . .
C27 N1 Co2 129.3(5) . .
C29 N2 C28 108.0(6) . .
C29 N2 C30 125.1(6) . .
C28 N2 C30 126.8(6) . .
C3 C1 C4 110.8(5) . .
C3 C1 C2 112.1(5) . .
C4 C1 C2 107.7(5) . .
C3 C1 C5 108.4(5) . .
C4 C1 C5 109.8(5) . .
C2 C1 C5 108.0(5) . .
O1 C2 C1 107.0(5) . .
O1 C2 H2A 110.8 . .
C1 C2 H2A 111.6 . .
O1 C2 H2B 109.4 . .
C1 C2 H2B 109.5 . .
H2A C2 H2B 108.6 . .
O2 C3 C1 106.8(5) . .
O2 C3 H3A 110.7 . .
C1 C3 H3A 110.8 . .
O2 C3 H3B 109.5 . .
C1 C3 H3B 109.9 . .
H3A C3 H3B 109.1 . .
O5 C4 C1 107.1(5) . .
O5 C4 H4A 109.8 . .
C1 C4 H4A 109.4 . .
O5 C4 H4B 110.9 . .
C1 C4 H4B 111.0 . .
H4A C4 H4B 108.6 . .
O8 C5 C1 105.2(5) . .
O8 C5 H5A 111.6 . .
C1 C5 H5A 111.4 . .
O8 C5 H5B 110.6 . .
C1 C5 H5B 109.1 . .
H5A C5 H5B 108.8 . .
C11 C6 O2 125.9(6) . .
C11 C6 C7 120.7(6) . .
O2 C6 C7 113.4(6) . .
C8 C7 C6 120.0(7) . .
C8 C7 H7A 119.6 . .
C6 C7 H7A 120.2 . .
C7 C8 C9 120.2(7) . .
C7 C8 H8A 120.0 . .
C9 C8 H8A 119.8 . .
C10 C9 C8 118.5(6) . .
C10 C9 C12 123.0(6) . .
C8 C9 C12 118.3(6) . .
C9 C10 C11 121.5(7) . .
C9 C10 H10A 119.1 . .
C11 C10 H10A 119.4 . .
C6 C11 C10 118.8(6) . .
C6 C11 H11A 120.9 . .
C10 C11 H11A 120.3 . .
O4 C12 O3 117.4(6) . .
O4 C12 C9 122.2(7) . .
O3 C12 C9 120.3(6) . .
C18 C13 O5 123.7(6) . .
C18 C13 C14 124.3(7) . .
O5 C13 C14 112.0(6) . .
C15 C14 C13 114.3(6) . .
C15 C14 H14A 122.9 . .
C13 C14 H14A 122.8 . .
C16 C15 C14 123.9(7) . .
C16 C15 H15A 118.8 . .
C14 C15 H15A 117.3 . .
C15 C16 C17 119.2(7) . .
C15 C16 C19 123.7(6) . .
C17 C16 C19 117.0(6) . .
C18 C17 C16 120.0(7) . .
C18 C17 H17A 119.5 . .
C16 C17 H17A 120.3 . .
C13 C18 C17 118.0(7) . .
C13 C18 H18A 121.4 . .
C17 C18 H18A 120.6 . .
O6 C19 O7 122.1(7) . .
O6 C19 C16 122.7(6) . .
O7 C19 C16 115.3(7) . .
O8 C20 C25 125.7(6) . .
O8 C20 C21 112.5(6) . .
C25 C20 C21 121.6(6) . .
C20 C21 C22 118.5(6) . .
C20 C21 H21A 121.5 . .
C22 C21 H21A 119.9 . .
C23 C22 C21 120.5(6) . .
C23 C22 H22A 119.8 . .
C21 C22 H22A 119.6 . .
C24 C23 C22 119.8(5) . .
C24 C23 C26 120.0(5) . .
C22 C23 C26 120.0(5) . .
C23 C24 C25 121.3(6) . .
C23 C24 H24A 119.7 . .
C25 C24 H24A 118.9 . .
C20 C25 C24 117.7(6) . .
C20 C25 H25A 121.0 . .
C24 C25 H25A 121.2 . .
O9 C26 O10 125.9(6) . .
O9 C26 C23 117.9(5) . .
O10 C26 C23 116.3(5) . .
C28 C27 N1 110.9(8) . .
C28 C27 H27A 124.5 . .
N1 C27 H27A 124.4 . .
C27 C28 N2 106.1(7) . .
C27 C28 H28A 126.4 . .
N2 C28 H28A 127.0 . .
N2 C29 N1 110.9(6) . .
N2 C29 H29A 125.6 . .
N1 C29 H29A 123.5 . .
C32 C30 C31 119.1(6) . .
C32 C30 N2 120.4(6) . .
C31 C30 N2 120.4(6) . .
C32 C31 C30 119.4(6) 7_656 .
C32 C31 H31A 120.3 7_656 .
C30 C31 H31A 120.3 . .
C31 C32 C30 121.4(6) 7_656 .
C31 C32 H32A 119.3 7_656 .
C30 C32 H32A 119.3 . .
C2 O1 C2 113.3(7) 2_656 .
C6 O2 C3 118.7(5) . .
C12 O3 Co2 94.4(4) . .
C12 O4 Co1 136.6(5) . .
C12 O4 Co2 87.5(4) . .
Co1 O4 Co2 93.40(17) . .
C13 O5 C4 118.1(5) . .
C19 O6 Co2 85.2(4) . 8_465
C19 O7 Co2 95.6(5) . 8_465
C19 O7 Co1 146.5(4) . 2_655
Co2 O7 Co1 97.0(2) 8_465 2_655
C20 O8 C5 117.8(5) . .
C26 O9 Co1 132.5(4) . 2_656
C26 O10 Co2 127.0(4) . 8_466

loop_
_geom_bond_atom_site_label_1
_geom_bond_atom_site_label_2
_geom_bond_distance
_geom_bond_site_symmetry_2
Co2 O10 1.987(4) 8_565
Co2 N1 2.043(5) .
Co2 O3 2.085(5) .
Co2 O7 2.086(5) 8_566
Co2 O4 2.257(5) .
Co2 O6 2.364(6) 8_566
Co1 O9 2.028(4) 2_656
Co1 O9 2.028(4) 8_565
Co1 O4 2.098(4) 7_666
Co1 O4 2.098(4) .
Co1 O7 2.146(5) 2_655
Co1 O7 2.146(5) 8_566
N1 C29 1.333(8) .
N1 C27 1.406(9) .
N2 C29 1.318(7) .
N2 C28 1.389(9) .
N2 C30 1.398(8) .
C1 C3 1.502(8) .
C1 C4 1.527(9) .
C1 C2 1.530(9) .
C1 C5 1.563(8) .
C2 O1 1.429(7) .
C2 H2A 0.9599 .
C2 H2B 0.9601 .
C3 O2 1.427(7) .
C3 H3A 0.9601 .
C3 H3B 0.9600 .
C4 O5 1.401(7) .
C4 H4A 0.9602 .
C4 H4B 0.9601 .
C5 O8 1.438(7) .
C5 H5A 0.9597 .
C5 H5B 0.9599 .
C6 C11 1.340(9) .
C6 O2 1.360(8) .
C6 C7 1.405(9) .
C7 C8 1.361(10) .
C7 H7A 0.9297 .
C8 C9 1.404(9) .
C8 H8A 0.9299 .
C9 C10 1.361(9) .
C9 C12 1.453(9) .
C10 C11 1.415(9) .
C10 H10A 0.9300 .
C11 H11A 0.9300 .
C12 O4 1.254(7) .
C12 O3 1.288(8) .
C13 C18 1.349(9) .
C13 O5 1.381(8) .
C13 C14 1.434(9) .
C14 C15 1.390(10) .
C14 H14A 0.9300 .
C15 C16 1.353(10) .
C15 H15A 0.9300 .
C16 C17 1.407(9) .
C16 C19 1.533(10) .
C17 C18 1.402(10) .
C17 H17A 0.9300 .
C18 H18A 0.9303 .
C19 O6 1.174(8) .
C19 O7 1.277(8) .
C20 O8 1.367(7) .
C20 C25 1.372(9) .
C20 C21 1.379(9) .
C21 C22 1.386(8) .
C21 H21A 0.9297 .
C22 C23 1.374(9) .
C22 H22A 0.9300 .
C23 C24 1.355(8) .
C23 C26 1.524(8) .
C24 C25 1.396(9) .
C24 H24A 0.9301 .
C25 H25A 0.9300 .
C26 O9 1.248(7) .
C26 O10 1.259(7) .
C27 C28 1.295(10) .
C27 H27A 0.9297 .
C28 H28A 0.9299 .
C29 H29A 0.9298 .
C30 C32 1.378(9) .
C30 C31 1.391(9) .
C31 C32 1.372(9) 7_656
C31 H31A 0.9300 .
C32 C31 1.372(9) 7_656
C32 H32A 0.9300 .
O1 C2 1.429(7) 2_656
O6 Co2 2.364(6) 8_465
O7 Co2 2.086(5) 8_465
O7 Co1 2.146(5) 2_655
O9 Co1 2.028(4) 2_656
O10 Co2 1.987(4) 8_466

loop_
_platon_squeeze_void_nr
_platon_squeeze_void_average_x
_platon_squeeze_void_average_y
_platon_squeeze_void_average_z
_platon_squeeze_void_volume
_platon_squeeze_void_count_electrons
_platon_squeeze_void_content
1 0.000 -0.009 -0.010 2002 1407 ' '
2 0.500 -0.153 0.114 2002 1407 ' '
